data_2009480
loop_
_publ_author_name
'Kido, M.'
'Kondo, K.'
'Yamashita, H.'
'Ogawa, H.'

_publ_section_title
;
 Structure of OPC-21268
;
_journal_issue 2
_journal_name_full 'Acta Crystallographica Section C'
_journal_page_first 302
_journal_page_last 304
_journal_paper_doi 10.1107/S0108270193007358
_journal_volume 50
_journal_year 1994
_chemical_formula_sum 'C26 H31 N3 O4'
_chemical_formula_weight 449.55
_space_group_IT_number 14
_symmetry_cell_setting monoclinic
_symmetry_space_group_name_Hall '-P 2ybc'
_symmetry_space_group_name_H-M 'P 1 21/c 1'
_atom_type_scat_source IntTabIV
_cell_angle_alpha 90.
_cell_angle_beta 113.50(2)
_cell_angle_gamma 90.
_cell_formula_units_Z 4
_cell_length_a 16.768(6)
_cell_length_b 8.958(3)
_cell_length_c 17.243(4)
_cell_measurement_reflns_used 24
_cell_measurement_temperature 295(2)
_cell_measurement_theta_max 6
_cell_measurement_theta_min 5
_cell_volume 2375.2(13)
_diffrn_measurement_device 'Rigaku AFC5S'
_diffrn_measurement_method \w/2\q
_diffrn_radiation_type MoK\a
_diffrn_radiation_wavelength 0.7107
_diffrn_reflns_av_R_equivalents 0.038
_diffrn_reflns_limit_h_max 18
_diffrn_reflns_limit_h_min 0
_diffrn_reflns_limit_k_max 10
_diffrn_reflns_limit_k_min 0
_diffrn_reflns_limit_l_max 19
_diffrn_reflns_limit_l_min -19
_diffrn_reflns_number 3486
_diffrn_reflns_theta_max 22.5
_diffrn_standards_decay_% none
_diffrn_standards_interval_count 150
_diffrn_standards_number 3
_exptl_absorpt_coefficient_mu 0.080
_exptl_absorpt_correction_type none
_exptl_crystal_colour colorless
_exptl_crystal_density_diffrn 1.257
_exptl_crystal_description rod-like
_exptl_crystal_F_000 960
_exptl_crystal_size_max 0.3
_exptl_crystal_size_mid 0.3
_exptl_crystal_size_min 0.2
_refine_diff_density_max 0.17
_refine_diff_density_min -0.16
_refine_ls_goodness_of_fit_obs 1.39
_refine_ls_hydrogen_treatment 'H atoms refined isotropically'
_refine_ls_number_parameters 298
_refine_ls_number_reflns 1821
_refine_ls_R_factor_obs 0.043
_refine_ls_shift/esd_max 0.01
_refine_ls_structure_factor_coef F
_refine_ls_weighting_details 'w = 4F~o~^2^/\s^2^(F~o~)^2^'
_refine_ls_weighting_scheme calc
_refine_ls_wR_factor_obs 0.049
_reflns_number_observed 1821
_reflns_number_total 3354
_reflns_observed_criterion I>3\s(I)
_cod_data_source_file oh1017.cif
_cod_data_source_block oh1017_structure_1_of_1
_cod_depositor_comments
;
The following automatic conversions were performed:

'_cell_measurement_temperature' value 'ambient temperature' was
changed to '295(2)' - the room/ambient temperature average [293;298]
in Kelvins(K) was taken.

Automatic conversion script
Id: cif_fix_values 1646 2011-03-28 12:23:43Z adriana 

The following automatic conversions were performed:

'_cell_measurement_temperature' value 'ambient temperature' was
changed to '295(2)' - the room/ambient temperature average [293;298]
in Kelvins(K) was taken.

Automatic conversion script
Id: cif_fix_values 1715 2011-07-08 13:25:40Z adriana 

The following automatic conversions were performed:

'_refine_ls_weighting_scheme' value '4F~o~^2^/\s^2^(F~o~)^2^' was
changed to 'calc'. New tag '_refine_ls_weighting_details' was
created. The value of the new tag was set to 'w =
4F~o~^2^/\s^2^(F~o~)^2^'.

Automatic conversion script
Id: cif_fix_values 3143 2015-03-26 13:38:13Z robertas 
;
_cod_original_cell_volume 2375.0(10)
_cod_original_sg_symbol_H-M 'P 21/c'
_cod_database_code 2009480

loop_
_symmetry_equiv_pos_as_xyz
x,y,z
-x,-y,-z
x,1/2-y,1/2+z
-x,-1/2+y,-1/2-z

loop_
_atom_site_label
_atom_site_fract_x
_atom_site_fract_y
_atom_site_fract_z
O(1) .9113(2) .3714(3) .5217(2)
O(2) .6714(2) -.1466(3) .37760(10)
O(3) .49790(10) .2508(3) .05490(10)
O(4) .2134(2) .4542(4) -.2187(2)
N(1) .8656(2) .3699(4) .6291(2)
N(2) .6915(2) .0702(3) .4488(2)
N(3) .2941(2) .2717(4) -.2398(2)
C(2) .9159(2) .4253(5) .5889(3)
C(3) .9727(3) .5552(5) .6302(3)
C(4) .9300(3) .6570(5) .6721(3)
C(5) .9246(3) .6141(6) .8168(3)
C(6) .9093(3) .5227(7) .8731(3)
C(7) .8798(3) .3815(6) .8505(3)
C(8) .8637(2) .3288(5) .7697(2)
C(9) .9103(2) .5664(5) .7355(3)
C(10) .8793(2) .4219(4) .7126(2)
C(11) .7962(2) .2592(4) .5868(2)
C(12) .8295(3) .1087(5) .5718(3)
C(13) .7538(3) .0031(5) .5276(2)
C(15) .6565(2) .2132(5) .4615(2)
C(16) .7291(3) .3238(5) .5044(2)
C(17) .6588(2) -.0105(5) .3777(2)
C(19) .6105(2) .0682(4) .2959(2)
C(20) .5327(3) .0117(5) .2384(2)
C(21) .4918(3) .0713(5) .1580(2)
C(22) .5304(2) .1876(4) .1334(2)
C(23) .6078(2) .2469(5) .1901(2)
C(24) .6466(2) .1878(5) .2710(2)
C(26) .4199(3) .1894(5) -.0074(2)
C(27) .4007(3) .2643(5) -.0910(2)
C(28) .3176(3) .2033(5) -.1574(2)
C(30) .2406(3) .3879(5) -.2656(2)
C(31) .2141(5) .4317(8) -.3560(3)
H(11) .760(2) .353(4) .463(2)
H(3) .506(2) -.091(4) .251(2)
H(9) .863(2) .128(4) .534(2)
H(19) .452(2) .244(4) -.108(2)
H(10) .867(2) .061(4) .626(2)
H(22) .424(2) .076(4) -.011(2)
H(6) .610(2) .251(4) .395(2)
H(12) .703(2) .419(4) .518(2)
H(14) .723(2) -.023(4) .572(2)
H(24) .266(2) .227(4) -.136(2)
H(4) .433(2) .028(4) .119(2)
H(15) .968(3) .745(5) .703(2)
H(21) .364(2) .201(4) .014(2)
H(23) .322(2) .088(4) -.164(2)
H(5) .709(2) .238(4) .316(2)
H(20) .399(2) .376(4) -.085(2)
H(7) .625(2) .192(4) .501(2)
H(1) .844(2) .216(4) .756(2)
H(16) 1.032(3) .493(5) .667(2)
H(2) .875(2) .308(4) .900(2)
H(8) .760(2) .248(4) .630(2)
H(17) .992(3) .611(5) .592(2)
H(18) .867(3) .692(4) .619(2)
H(13) .774(2) -.091(4) .516(2)
H(25) .954(2) .721(5) .839(2)
H(27) .639(2) .336(4) .168(2)
H(26) .921(3) .569(5) .927(3)
H(28) .226(3) .534(6) -.363(3)
H(29) .243(3) .377(5) -.384(3)
H(30) .154(3) .425(6) -.386(3)
H(31) .314(2) .212(4) -.280(2)

loop_
_geom_angle_atom_site_label_1
_geom_angle_atom_site_label_2
_geom_angle_atom_site_label_3
_geom_angle
C(22) O(3) C(26) 118.0(3)
C(2) N(1) C(10) 120.0(4)
C(2) N(1) C(11) 120.7(3)
C(10) N(1) C(11) 119.4(3)
C(13) N(2) C(15) 113.5(4)
C(13) N(2) C(17) 120.4(4)
C(15) N(2) C(17) 124.7(4)
C(28) N(3) C(30) 122.8(4)
O(1) C(2) N(1) 120.8(4)
O(1) C(2) C(3) 123.0(4)
N(1) C(2) C(3) 116.2(4)
C(2) C(3) C(4) 111.4(4)
C(3) C(4) C(9) 107.9(4)
C(6) C(5) C(9) 121.6(5)
C(5) C(6) C(7) 120.2(5)
C(6) C(7) C(8) 120.4(5)
C(7) C(8) C(10) 119.3(5)
C(4) C(9) C(5) 124.7(5)
C(4) C(9) C(10) 117.5(4)
C(5) C(9) C(10) 117.8(5)
C(12) C(11) C(16) 111.2(4)
C(11) C(12) C(13) 110.3(4)
N(2) C(13) C(12) 110.6(4)
N(2) C(15) C(16) 110.8(4)
C(11) C(16) C(15) 110.8(4)
O(2) C(17) N(2) 121.7(4)
O(2) C(17) C(19) 119.5(4)
N(2) C(17) C(19) 118.7(4)
C(17) C(19) C(20) 120.4(4)
C(17) C(19) C(24) 121.4(4)
C(20) C(19) C(24) 117.8(4)
C(19) C(20) C(21) 121.7(4)
C(20) C(21) C(22) 119.5(4)
O(3) C(22) C(21) 124.6(4)
O(3) C(22) C(23) 115.7(4)
C(21) C(22) C(23) 119.8(4)
C(22) C(23) C(24) 119.7(4)
C(19) C(24) C(23) 121.4(4)
O(3) C(26) C(27) 109.3(4)
N(1) C(10) C(8) 120.8(4)
N(1) C(10) C(9) 118.5(4)
C(8) C(10) C(9) 120.7(4)
N(1) C(11) C(12) 114.1(3)
N(1) C(11) C(16) 110.3(3)
C(26) C(27) C(28) 110.3(4)
N(3) C(28) C(27) 113.5(4)
O(4) C(30) N(3) 122.5(4)
O(4) C(30) C(31) 121.8(5)
N(3) C(30) C(31) 115.7(5)

loop_
_geom_bond_atom_site_label_1
_geom_bond_atom_site_label_2
_geom_bond_distance
O(1) C(2) 1.229(5)
O(2) C(17) 1.237(5)
O(3) C(22) 1.365(4)
O(3) C(26) 1.431(5)
O(4) C(30) 1.227(5)
N(1) C(2) 1.382(5)
N(1) C(10) 1.441(5)
N(1) C(11) 1.480(5)
N(2) C(13) 1.472(5)
N(2) C(15) 1.461(5)
N(2) C(17) 1.338(5)
N(3) C(28) 1.450(5)
N(3) C(30) 1.330(5)
C(2) C(3) 1.493(6)
C(3) C(4) 1.510(7)
C(4) C(9) 1.500(6)
C(5) C(6) 1.370(7)
C(5) C(9) 1.391(6)
C(6) C(7) 1.357(7)
C(7) C(8) 1.392(6)
C(8) C(10) 1.392(5)
C(9) C(10) 1.393(6)
C(11) C(12) 1.520(6)
C(11) C(16) 1.532(6)
C(12) C(13) 1.523(6)
C(15) C(16) 1.514(6)
C(17) C(19) 1.494(5)
C(19) C(20) 1.382(6)
C(19) C(24) 1.381(6)
C(20) C(21) 1.386(6)
C(21) C(22) 1.379(6)
C(22) C(23) 1.381(5)
C(23) C(24) 1.388(5)
C(26) C(27) 1.504(6)
C(27) C(28) 1.509(6)
C(30) C(31) 1.494(6)
